data_4300949
loop_
_publ_author_name
'Zdenek Spichal'
'Marek Necas'
'Jiri Pinkas'

_publ_section_title
;

From Parquets to Bricks: A Series of Lanthanide Coordination Polymers

with Bis(diphenylphosphino)ethane Dioxide

;
_journal_name_full 'Inorganic Chemistry'
_journal_page_first 2074
_journal_page_last 2080
_journal_paper_doi 10.1021/ic048826f
_journal_volume 44
_journal_year 2005
_chemical_formula_sum 'C40.75 H36 Cl3 Gd O4.75 P3'
_chemical_formula_weight 958.21
_chemical_name_systematic
; 

 ? 

;
_space_group_IT_number 2
_symmetry_cell_setting triclinic
_symmetry_space_group_name_Hall '-P 1'
_symmetry_space_group_name_H-M 'P -1'
_atom_sites_solution_hydrogens geom
_atom_sites_solution_primary direct
_atom_sites_solution_secondary difmap
_audit_creation_method SHELXL-97
_cell_angle_alpha 105.79(3)
_cell_angle_beta 96.98(3)
_cell_angle_gamma 115.64(3)
_cell_formula_units_Z 2
_cell_length_a 12.766(3)
_cell_length_b 13.594(3)
_cell_length_c 14.686(3)
_cell_measurement_temperature 120(2)
_cell_volume 2125.2(12)
_computing_structure_refinement 'SHELXL-97 (Sheldrick, 1997)'
_computing_structure_solution 'SHELXS-97 (Sheldrick, 1990)'
_diffrn_ambient_temperature 120(2)
_diffrn_measured_fraction_theta_full 0.996
_diffrn_measured_fraction_theta_max 0.996
_diffrn_radiation_monochromator graphite
_diffrn_radiation_source 'fine-focus sealed tube'
_diffrn_radiation_type MoK\a
_diffrn_radiation_wavelength 0.71073
_diffrn_reflns_av_R_equivalents 0.0350
_diffrn_reflns_av_sigmaI/netI 0.0478
_diffrn_reflns_limit_h_max 15
_diffrn_reflns_limit_h_min -15
_diffrn_reflns_limit_k_max 14
_diffrn_reflns_limit_k_min -16
_diffrn_reflns_limit_l_max 17
_diffrn_reflns_limit_l_min -15
_diffrn_reflns_number 18304
_diffrn_reflns_theta_full 25.00
_diffrn_reflns_theta_max 25.00
_diffrn_reflns_theta_min 3.39
_exptl_absorpt_coefficient_mu 1.902
_exptl_absorpt_correction_T_max 0.5992
_exptl_absorpt_correction_T_min 0.4498
_exptl_crystal_density_diffrn 1.497
_exptl_crystal_density_method 'not measured'
_exptl_crystal_F_000 957
_exptl_crystal_size_max 0.50
_exptl_crystal_size_mid 0.40
_exptl_crystal_size_min 0.30
_refine_diff_density_max 0.986
_refine_diff_density_min -0.706
_refine_diff_density_rms 0.091
_refine_ls_extinction_coef 0.00000(15)
_refine_ls_extinction_expression Fc^*^=kFc[1+0.001xFc^2^\l^3^/sin(2\q)]^-1/4^
_refine_ls_extinction_method SHELXL
_refine_ls_goodness_of_fit_ref 0.981
_refine_ls_hydrogen_treatment mixed
_refine_ls_matrix_type full
_refine_ls_number_parameters 496
_refine_ls_number_reflns 7464
_refine_ls_number_restraints 0
_refine_ls_restrained_S_all 0.981
_refine_ls_R_factor_all 0.0369
_refine_ls_R_factor_gt 0.0286
_refine_ls_shift/su_max 7.654
_refine_ls_shift/su_mean 0.077
_refine_ls_structure_factor_coef Fsqd
_refine_ls_weighting_details 'calc w=1/[\s^2^(Fo^2^)+(0.0307P)^2^+0.0000P] where P=(Fo^2^+2Fc^2^)/3'
_refine_ls_weighting_scheme calc
_refine_ls_wR_factor_gt 0.0607
_refine_ls_wR_factor_ref 0.0633
_reflns_number_gt 6340
_reflns_number_total 7464
_reflns_threshold_expression >2sigma(I)
_cod_data_source_file ic048826fsi20040825_065511_04.cif
_cod_data_source_block 5
_cod_depositor_comments
;
The following automatic conversions were performed:
'_symmetry_cell_setting' value 'Triclinic' changed to 'triclinic'
according to '/home/saulius/struct/CIF-dictionaries/cif_core.dic'
dictionary named 'cif_core.dic' version 2.4.1 from 2010-06-29.

Automatic conversion script
Id: cif_fix_enum 1527 2010-12-29 10:47:43Z saulius 
;
_cod_original_cell_volume 2125.2(8)
_cod_database_code 4300949

loop_
_symmetry_equiv_pos_as_xyz
'x, y, z'
'-x, -y, -z'

loop_
_atom_site_label
_atom_site_type_symbol
_atom_site_fract_x
_atom_site_fract_y
_atom_site_fract_z
_atom_site_U_iso_or_equiv
_atom_site_adp_type
_atom_site_occupancy
_atom_site_symmetry_multiplicity
_atom_site_calc_flag
_atom_site_refinement_flags
_atom_site_disorder_assembly
_atom_site_disorder_group
Gd1 Gd 0.274370(14) 0.511996(15) 0.731465(12) 0.01648(7) Uani 1 1 d . . .
Cl1 Cl 0.39789(7) 0.69886(8) 0.90017(6) 0.02482(19) Uani 1 1 d . . .
P3 P 0.15616(7) 0.66384(7) 0.60858(6) 0.01438(18) Uani 1 1 d . . .
P2 P 0.36039(7) 0.34914(7) 0.87077(6) 0.01453(18) Uani 1 1 d . . .
Cl3 Cl 0.06620(7) 0.44793(9) 0.77214(7) 0.0323(2) Uani 1 1 d . . .
P1 P 0.56308(7) 0.62269(8) 0.65275(6) 0.01683(19) Uani 1 1 d . . .
C3 C 0.0032(3) 0.5491(3) 0.5429(2) 0.0168(7) Uani 1 1 d . . .
H3A H -0.0361 0.5155 0.5893 0.020 Uiso 1 1 calc R . .
H3B H -0.0427 0.5834 0.5172 0.020 Uiso 1 1 calc R . .
C3A C 0.6836(3) 0.4405(4) 0.7677(3) 0.0386(10) Uani 1 1 d . . .
H3AA H 0.6491 0.3758 0.7883 0.046 Uiso 1 1 calc R . .
C4B C 0.7523(4) 1.0228(4) 0.7592(3) 0.0433(11) Uani 1 1 d . . .
H4BA H 0.7910 1.1059 0.7823 0.052 Uiso 1 1 calc R . .
C2C C 0.3202(3) 0.1903(3) 0.6907(3) 0.0250(8) Uani 1 1 d . . .
H2CA H 0.2804 0.2262 0.6653 0.030 Uiso 1 1 calc R . .
Cl2 Cl 0.17974(7) 0.32901(7) 0.55963(6) 0.02142(18) Uani 1 1 d . . .
C1A C 0.6618(3) 0.5763(3) 0.7017(2) 0.0176(7) Uani 1 1 d . . .
C2A C 0.6126(3) 0.4821(3) 0.7320(3) 0.0286(9) Uani 1 1 d . . .
H2AA H 0.5289 0.4456 0.7281 0.034 Uiso 1 1 calc R . .
C4C C 0.3795(3) 0.0429(3) 0.6643(3) 0.0288(9) Uani 1 1 d . . .
H4CA H 0.3804 -0.0227 0.6209 0.035 Uiso 1 1 calc R . .
C3C C 0.3241(3) 0.0966(3) 0.6277(3) 0.0316(9) Uani 1 1 d . . .
H3CA H 0.2885 0.0692 0.5590 0.038 Uiso 1 1 calc R . .
O3 O 0.22871(18) 0.6213(2) 0.65869(16) 0.0190(5) Uani 1 1 d . . .
O2 O 0.32229(18) 0.40813(19) 0.81076(15) 0.0166(5) Uani 1 1 d . . .
O1 O 0.44966(18) 0.57671(19) 0.68406(16) 0.0193(5) Uani 1 1 d . . .
C2 C 0.5036(3) 0.4506(3) 0.9623(2) 0.0157(7) Uani 1 1 d . . .
H2A H 0.5285 0.4078 0.9969 0.019 Uiso 1 1 calc R . .
H2B H 0.5658 0.4849 0.9292 0.019 Uiso 1 1 calc R . .
C4A C 0.8062(3) 0.4945(4) 0.7731(3) 0.0346(10) Uani 1 1 d . . .
H4AA H 0.8557 0.4663 0.7973 0.041 Uiso 1 1 calc R . .
C1F C 0.1457(3) 0.7776(3) 0.6962(2) 0.0161(7) Uani 1 1 d . . .
C1C C 0.3743(3) 0.2326(3) 0.7918(2) 0.0171(7) Uani 1 1 d . . .
C1B C 0.6388(3) 0.7792(3) 0.6915(2) 0.0204(7) Uani 1 1 d . . .
C1D C 0.2524(3) 0.2889(3) 0.9341(2) 0.0185(7) Uani 1 1 d . . .
C3B C 0.6690(4) 0.9629(3) 0.8021(3) 0.0337(9) Uani 1 1 d . . .
H3BA H 0.6503 1.0048 0.8548 0.040 Uiso 1 1 calc R . .
C6C C 0.4314(3) 0.1786(3) 0.8279(3) 0.0241(8) Uani 1 1 d . . .
H6CA H 0.4688 0.2064 0.8964 0.029 Uiso 1 1 calc R . .
C5B C 0.7800(4) 0.9628(4) 0.6825(3) 0.0400(10) Uani 1 1 d . . .
H5BA H 0.8375 1.0045 0.6529 0.048 Uiso 1 1 calc R . .
C6A C 0.7842(3) 0.6292(3) 0.7067(3) 0.0244(8) Uani 1 1 d . . .
H6AA H 0.8186 0.6931 0.6850 0.029 Uiso 1 1 calc R . .
C5D C 0.1942(3) 0.2028(3) 1.0551(3) 0.0280(9) Uani 1 1 d . . .
H5DA H 0.2131 0.1776 1.1060 0.034 Uiso 1 1 calc R . .
C2D C 0.1380(3) 0.2766(4) 0.9068(3) 0.0353(10) Uani 1 1 d . . .
H2DA H 0.1185 0.3028 0.8568 0.042 Uiso 1 1 calc R . .
C2E C 0.3478(3) 0.7535(3) 0.5343(3) 0.0265(8) Uani 1 1 d . . .
H2EA H 0.3897 0.7401 0.5835 0.032 Uiso 1 1 calc R . .
C4E C 0.3451(4) 0.8226(4) 0.4013(3) 0.0405(11) Uani 1 1 d . . .
H4EA H 0.3865 0.8586 0.3599 0.049 Uiso 1 1 calc R . .
C3F C 0.1910(3) 0.9013(3) 0.8638(3) 0.0332(9) Uani 1 1 d . . .
H3FA H 0.2270 0.9250 0.9320 0.040 Uiso 1 1 calc R . .
C4D C 0.0813(3) 0.1901(4) 1.0271(3) 0.0388(10) Uani 1 1 d . . .
H4DA H 0.0224 0.1564 1.0592 0.047 Uiso 1 1 calc R . .
C6D C 0.2800(3) 0.2522(3) 1.0094(2) 0.0222(8) Uani 1 1 d . . .
H6DA H 0.3584 0.2614 1.0291 0.027 Uiso 1 1 calc R . .
C3E C 0.4070(3) 0.8046(4) 0.4732(3) 0.0372(10) Uani 1 1 d . . .
H3EA H 0.4901 0.8273 0.4807 0.045 Uiso 1 1 calc R . .
C5A C 0.8557(3) 0.5882(3) 0.7436(3) 0.0291(9) Uani 1 1 d . . .
H5AA H 0.9396 0.6252 0.7484 0.035 Uiso 1 1 calc R . .
C2B C 0.6118(3) 0.8414(3) 0.7689(3) 0.0250(8) Uani 1 1 d . . .
H2BA H 0.5541 0.8006 0.7989 0.030 Uiso 1 1 calc R . .
C1E C 0.2264(3) 0.7217(3) 0.5234(2) 0.0170(7) Uani 1 1 d . . .
C2F C 0.1988(3) 0.8134(3) 0.7960(3) 0.0255(8) Uani 1 1 d . . .
H2FA H 0.2407 0.7772 0.8177 0.031 Uiso 1 1 calc R . .
C5C C 0.4337(3) 0.0839(3) 0.7634(3) 0.0306(9) Uani 1 1 d . . .
H5CA H 0.4729 0.0472 0.7881 0.037 Uiso 1 1 calc R . .
C3D C 0.0524(3) 0.2255(4) 0.9536(3) 0.0487(12) Uani 1 1 d . . .
H3DA H -0.0266 0.2150 0.9343 0.058 Uiso 1 1 calc R . .
C5F C 0.0781(3) 0.9201(3) 0.7336(3) 0.0305(9) Uani 1 1 d . . .
H5FA H 0.0372 0.9574 0.7125 0.037 Uiso 1 1 calc R . .
C6F C 0.0845(3) 0.8315(3) 0.6652(3) 0.0245(8) Uani 1 1 d . . .
H6FA H 0.0472 0.8074 0.5972 0.029 Uiso 1 1 calc R . .
C6B C 0.7237(3) 0.8410(3) 0.6487(3) 0.0314(9) Uani 1 1 d . . .
H6BA H 0.7433 0.7998 0.5962 0.038 Uiso 1 1 calc R . .
C6E C 0.1649(3) 0.7390(3) 0.4500(3) 0.0255(8) Uani 1 1 d . . .
H6EA H 0.0818 0.7163 0.4421 0.031 Uiso 1 1 calc R . .
C4F C 0.1312(3) 0.9545(3) 0.8326(3) 0.0305(9) Uani 1 1 d . . .
H4FA H 0.1264 1.0152 0.8794 0.037 Uiso 1 1 calc R . .
C5E C 0.2241(4) 0.7892(4) 0.3885(3) 0.0368(10) Uani 1 1 d . . .
H5EA H 0.1819 0.8006 0.3380 0.044 Uiso 1 1 calc R . .
C1 C 0.5323(3) 0.5673(3) 0.5209(2) 0.0196(7) Uani 1 1 d . . .
H1A H 0.4811 0.5947 0.4917 0.023 Uiso 1 1 calc R . .
H1B H 0.6092 0.5983 0.5027 0.023 Uiso 1 1 calc R . .
O10A O -0.2439(6) 0.2423(6) 0.9518(5) 0.090(3) Uani 0.685(10) 1 d P A 1
C10A C -0.171(2) 0.3533(19) 0.9530(13) 0.122(9) Uani 0.685(10) 1 d P A 1
O10B O -0.1440(18) 0.3555(14) 0.9736(15) 0.117(8) Uani 0.315(10) 1 d P A 2
C10B C -0.1365(12) 0.3165(13) 0.8755(10) 0.041(5) Uani 0.315(10) 1 d P A 2
C100 C -0.0001(13) 0.0099(13) 0.5152(9) 0.046(2) Uiso 0.50 1 d P . .
O100 O -0.0063(6) 0.0936(6) 0.5883(5) 0.0645(18) Uiso 0.50 1 d P . .
C200 C 0.501(3) 1.001(3) 0.985(2) 0.059(6) Uiso 0.25 1 d P . .
O200 O 0.3944(9) 0.9069(10) 1.0293(8) 0.042(3) Uiso 0.25 1 d P . .

loop_
_atom_site_aniso_label
_atom_site_aniso_U_11
_atom_site_aniso_U_22
_atom_site_aniso_U_33
_atom_site_aniso_U_23
_atom_site_aniso_U_13
_atom_site_aniso_U_12
Gd1 0.01554(9) 0.02110(11) 0.01798(10) 0.01006(7) 0.00496(6) 0.01145(7)
Cl1 0.0291(4) 0.0247(5) 0.0193(4) 0.0080(4) 0.0016(4) 0.0132(4)
P3 0.0164(4) 0.0131(5) 0.0150(4) 0.0059(4) 0.0026(3) 0.0083(4)
P2 0.0154(4) 0.0141(5) 0.0144(4) 0.0056(4) 0.0023(3) 0.0076(4)
Cl3 0.0215(4) 0.0543(7) 0.0342(5) 0.0234(5) 0.0154(4) 0.0231(5)
P1 0.0160(4) 0.0188(5) 0.0162(5) 0.0062(4) 0.0060(4) 0.0087(4)
C3 0.0180(16) 0.0164(19) 0.0171(18) 0.0071(15) 0.0034(14) 0.0090(15)
C3A 0.039(2) 0.049(3) 0.054(3) 0.036(2) 0.027(2) 0.029(2)
C4B 0.058(3) 0.023(2) 0.039(3) 0.011(2) 0.002(2) 0.014(2)
C2C 0.0255(18) 0.025(2) 0.023(2) 0.0061(17) 0.0041(15) 0.0123(17)
Cl2 0.0231(4) 0.0210(5) 0.0189(4) 0.0058(4) 0.0026(3) 0.0113(4)
C1A 0.0170(16) 0.021(2) 0.0155(17) 0.0049(15) 0.0051(14) 0.0107(15)
C2A 0.0231(18) 0.035(2) 0.041(2) 0.0218(19) 0.0163(17) 0.0180(18)
C4C 0.0308(19) 0.016(2) 0.036(2) 0.0034(17) 0.0170(18) 0.0101(17)
C3C 0.034(2) 0.030(2) 0.022(2) 0.0010(18) 0.0038(17) 0.0136(19)
O3 0.0204(11) 0.0244(14) 0.0180(12) 0.0110(11) 0.0045(10) 0.0141(11)
O2 0.0167(11) 0.0179(13) 0.0177(12) 0.0106(10) 0.0048(9) 0.0082(10)
O1 0.0163(11) 0.0217(13) 0.0203(13) 0.0088(11) 0.0063(10) 0.0085(10)
C2 0.0178(16) 0.0140(19) 0.0142(17) 0.0047(15) -0.0002(14) 0.0083(15)
C4A 0.032(2) 0.054(3) 0.042(2) 0.028(2) 0.0182(19) 0.034(2)
C1F 0.0142(15) 0.0121(18) 0.0198(18) 0.0071(15) 0.0065(14) 0.0034(14)
C1C 0.0151(15) 0.0158(19) 0.0210(18) 0.0092(15) 0.0074(14) 0.0061(14)
C1B 0.0194(16) 0.021(2) 0.0199(18) 0.0081(16) 0.0032(14) 0.0098(15)
C1D 0.0236(17) 0.0159(19) 0.0143(17) 0.0040(15) 0.0031(14) 0.0098(15)
C3B 0.050(2) 0.029(2) 0.024(2) 0.0084(18) 0.0054(19) 0.022(2)
C6C 0.0291(18) 0.026(2) 0.023(2) 0.0110(17) 0.0061(16) 0.0177(17)
C5B 0.042(2) 0.032(3) 0.048(3) 0.026(2) 0.015(2) 0.011(2)
C6A 0.0208(17) 0.027(2) 0.026(2) 0.0108(17) 0.0091(15) 0.0109(16)
C5D 0.032(2) 0.032(2) 0.0187(19) 0.0124(17) 0.0099(16) 0.0123(18)
C2D 0.0277(19) 0.054(3) 0.037(2) 0.029(2) 0.0127(18) 0.022(2)
C2E 0.0278(18) 0.029(2) 0.028(2) 0.0106(18) 0.0110(16) 0.0175(17)
C4E 0.048(2) 0.039(3) 0.040(3) 0.025(2) 0.029(2) 0.016(2)
C3F 0.038(2) 0.038(2) 0.019(2) 0.0031(18) 0.0069(17) 0.019(2)
C4D 0.031(2) 0.051(3) 0.036(2) 0.022(2) 0.0189(19) 0.015(2)
C6D 0.0200(16) 0.025(2) 0.0199(19) 0.0082(16) 0.0050(15) 0.0097(16)
C3E 0.031(2) 0.041(3) 0.047(3) 0.020(2) 0.025(2) 0.018(2)
C5A 0.0172(17) 0.042(3) 0.031(2) 0.0134(19) 0.0110(16) 0.0157(17)
C2B 0.0315(19) 0.025(2) 0.0216(19) 0.0099(17) 0.0064(16) 0.0154(17)
C1E 0.0222(16) 0.0144(18) 0.0149(17) 0.0063(15) 0.0065(14) 0.0085(15)
C2F 0.0295(19) 0.026(2) 0.022(2) 0.0061(17) 0.0052(16) 0.0167(17)
C5C 0.037(2) 0.031(2) 0.039(2) 0.0183(19) 0.0170(19) 0.0248(19)
C3D 0.0205(19) 0.078(4) 0.060(3) 0.042(3) 0.018(2) 0.022(2)
C5F 0.033(2) 0.024(2) 0.041(2) 0.0098(19) 0.0123(18) 0.0195(18)
C6F 0.0255(18) 0.025(2) 0.024(2) 0.0074(17) 0.0066(16) 0.0140(17)
C6B 0.034(2) 0.028(2) 0.035(2) 0.0148(19) 0.0138(18) 0.0136(18)
C6E 0.0285(18) 0.025(2) 0.026(2) 0.0119(17) 0.0098(16) 0.0129(17)
C4F 0.0306(19) 0.021(2) 0.036(2) 0.0036(18) 0.0176(18) 0.0110(17)
C5E 0.046(2) 0.040(3) 0.033(2) 0.025(2) 0.015(2) 0.020(2)
C1 0.0203(16) 0.022(2) 0.0147(18) 0.0077(16) 0.0043(14) 0.0087(15)
O10A 0.093(5) 0.071(5) 0.104(5) 0.009(4) 0.055(4) 0.046(4)
C10A 0.21(2) 0.20(2) 0.110(12) 0.145(15) 0.128(14) 0.159(19)
O10B 0.068(9) 0.058(10) 0.154(15) -0.059(10) 0.023(9) 0.030(8)
C10B 0.062(9) 0.062(11) 0.031(8) 0.027(8) 0.023(7) 0.049(9)

loop_
_atom_type_symbol
_atom_type_description
_atom_type_scat_dispersion_real
_atom_type_scat_dispersion_imag
_atom_type_scat_source
C C 0.0033 0.0016 'International Tables Vol C Tables 4.2.6.8 and 6.1.1.4'
H H 0.0000 0.0000 'International Tables Vol C Tables 4.2.6.8 and 6.1.1.4'
O O 0.0106 0.0060 'International Tables Vol C Tables 4.2.6.8 and 6.1.1.4'
P P 0.1023 0.0942 'International Tables Vol C Tables 4.2.6.8 and 6.1.1.4'
Cl Cl 0.1484 0.1585 'International Tables Vol C Tables 4.2.6.8 and 6.1.1.4'
Gd Gd -0.1653 3.9035 'International Tables Vol C Tables 4.2.6.8 and 6.1.1.4'

loop_
_geom_angle_atom_site_label_1
_geom_angle_atom_site_label_2
_geom_angle_atom_site_label_3
_geom_angle
_geom_angle_site_symmetry_1
_geom_angle_site_symmetry_3
_geom_angle_publ_flag
O3 Gd1 O2 177.60(8) . . ?
O3 Gd1 O1 86.61(8) . . ?
O2 Gd1 O1 93.95(8) . . ?
O3 Gd1 Cl3 87.03(6) . . ?
O2 Gd1 Cl3 92.46(6) . . ?
O1 Gd1 Cl3 173.48(6) . . ?
O3 Gd1 Cl1 90.45(6) . . ?
O2 Gd1 Cl1 87.25(6) . . ?
O1 Gd1 Cl1 86.97(7) . . ?
Cl3 Gd1 Cl1 94.46(5) . . ?
O3 Gd1 Cl2 91.73(6) . . ?
O2 Gd1 Cl2 90.63(6) . . ?
O1 Gd1 Cl2 85.82(7) . . ?
Cl3 Gd1 Cl2 92.99(5) . . ?
Cl1 Gd1 Cl2 172.33(2) . . ?
O3 P3 C1E 110.26(13) . . ?
O3 P3 C1F 110.98(14) . . ?
C1E P3 C1F 107.81(15) . . ?
O3 P3 C3 112.43(14) . . ?
C1E P3 C3 108.38(15) . . ?
C1F P3 C3 106.81(14) . . ?
O2 P2 C1C 109.69(14) . . ?
O2 P2 C1D 111.61(13) . . ?
C1C P2 C1D 107.94(15) . . ?
O2 P2 C2 111.52(14) . . ?
C1C P2 C2 108.61(15) . . ?
C1D P2 C2 107.34(15) . . ?
O1 P1 C1B 111.84(14) . . ?
O1 P1 C1A 109.56(14) . . ?
C1B P1 C1A 110.00(16) . . ?
O1 P1 C1 111.45(14) . . ?
C1B P1 C1 106.49(16) . . ?
C1A P1 C1 107.36(15) . . ?
C3 C3 P3 113.0(3) 2_566 . ?
C2A C3A C4A 119.3(4) . . ?
C3B C4B C5B 120.2(4) . . ?
C3C C2C C1C 120.3(3) . . ?
C2A C1A C6A 119.5(3) . . ?
C2A C1A P1 118.3(2) . . ?
C6A C1A P1 122.1(3) . . ?
C3A C2A C1A 120.8(3) . . ?
C3C C4C C5C 120.2(3) . . ?
C4C C3C C2C 120.1(3) . . ?
P3 O3 Gd1 160.56(13) . . ?
P2 O2 Gd1 175.06(14) . . ?
P1 O1 Gd1 177.76(14) . . ?
C2 C2 P2 111.7(3) 2_667 . ?
C5A C4A C3A 120.2(3) . . ?
C2F C1F C6F 119.2(3) . . ?
C2F C1F P3 120.3(2) . . ?
C6F C1F P3 120.5(3) . . ?
C6C C1C C2C 119.1(3) . . ?
C6C C1C P2 122.2(3) . . ?
C2C C1C P2 118.6(2) . . ?
C6B C1B C2B 118.9(3) . . ?
C6B C1B P1 123.0(3) . . ?
C2B C1B P1 118.1(3) . . ?
C2D C1D C6D 119.4(3) . . ?
C2D C1D P2 119.3(3) . . ?
C6D C1D P2 121.3(2) . . ?
C4B C3B C2B 120.4(4) . . ?
C5C C6C C1C 119.7(3) . . ?
C4B C5B C6B 120.0(4) . . ?
C5A C6A C1A 119.6(3) . . ?
C4D C5D C6D 119.9(3) . . ?
C1D C2D C3D 119.2(3) . . ?
C3E C2E C1E 119.6(3) . . ?
C3E C4E C5E 120.9(4) . . ?
C4F C3F C2F 120.0(3) . . ?
C3D C4D C5D 120.8(3) . . ?
C5D C6D C1D 120.3(3) . . ?
C4E C3E C2E 119.9(3) . . ?
C4A C5A C6A 120.6(3) . . ?
C3B C2B C1B 120.2(3) . . ?
C6E C1E C2E 120.0(3) . . ?
C6E C1E P3 122.0(2) . . ?
C2E C1E P3 118.0(3) . . ?
C3F C2F C1F 120.4(3) . . ?
C4C C5C C6C 120.5(3) . . ?
C4D C3D C2D 120.4(3) . . ?
C4F C5F C6F 120.2(3) . . ?
C5F C6F C1F 119.9(3) . . ?
C1B C6B C5B 120.3(4) . . ?
C5E C6E C1E 120.3(3) . . ?
C3F C4F C5F 120.3(3) . . ?
C4E C5E C6E 119.3(4) . . ?
C1 C1 P1 111.1(3) 2_666 . ?
C100 C100 O100 159(5) 2_556 . ?
C100 C100 O100 16(3) 2_556 2_556 ?
O100 C100 O100 174.8(11) . 2_556 ?
C100 O100 C100 5.2(11) . 2_556 ?
C200 C200 O200 123(10) 2_677 2_677 ?
C200 C200 O200 45(9) 2_677 . ?
O200 C200 O200 168(2) 2_677 . ?
C200 O200 C200 12(2) 2_677 . ?

loop_
_geom_bond_atom_site_label_1
_geom_bond_atom_site_label_2
_geom_bond_distance
_geom_bond_site_symmetry_2
_geom_bond_publ_flag
Gd1 O3 2.270(2) . ?
Gd1 O2 2.279(2) . ?
Gd1 O1 2.297(2) . ?
Gd1 Cl3 2.6160(11) . ?
Gd1 Cl1 2.6901(18) . ?
Gd1 Cl2 2.6940(17) . ?
P3 O3 1.504(2) . ?
P3 C1E 1.785(3) . ?
P3 C1F 1.790(3) . ?
P3 C3 1.807(3) . ?
P2 O2 1.508(2) . ?
P2 C1C 1.784(3) . ?
P2 C1D 1.784(3) . ?
P2 C2 1.806(3) . ?
P1 O1 1.495(2) . ?
P1 C1B 1.793(4) . ?
P1 C1A 1.793(3) . ?
P1 C1 1.799(3) . ?
C3 C3 1.530(6) 2_566 ?
C3A C2A 1.380(5) . ?
C3A C4A 1.393(5) . ?
C4B C3B 1.372(6) . ?
C4B C5B 1.380(6) . ?
C2C C3C 1.381(5) . ?
C2C C1C 1.398(5) . ?
C1A C2A 1.384(5) . ?
C1A C6A 1.391(4) . ?
C4C C3C 1.374(5) . ?
C4C C5C 1.374(5) . ?
C2 C2 1.537(6) 2_667 ?
C4A C5A 1.371(5) . ?
C1F C2F 1.388(4) . ?
C1F C6F 1.395(4) . ?
C1C C6C 1.389(4) . ?
C1B C6B 1.392(5) . ?
C1B C2B 1.397(5) . ?
C1D C2D 1.390(4) . ?
C1D C6D 1.399(4) . ?
C3B C2B 1.389(5) . ?
C6C C5C 1.389(5) . ?
C5B C6B 1.393(5) . ?
C6A C5A 1.387(5) . ?
C5D C4D 1.370(5) . ?
C5D C6D 1.373(5) . ?
C2D C3D 1.390(5) . ?
C2E C3E 1.381(5) . ?
C2E C1E 1.391(4) . ?
C4E C3E 1.381(5) . ?
C4E C5E 1.380(5) . ?
C3F C4F 1.374(5) . ?
C3F C2F 1.382(5) . ?
C4D C3D 1.369(5) . ?
C1E C6E 1.387(4) . ?
C5F C4F 1.381(5) . ?
C5F C6F 1.383(5) . ?
C6E C5E 1.381(5) . ?
C1 C1 1.538(6) 2_666 ?
O10A C10A 1.381(19) . ?
O10B C10B 1.42(2) . ?
C100 C100 0.45(2) 2_556 ?
C100 O100 1.374(13) . ?
C100 O100 1.805(15) 2_556 ?
O100 C100 1.805(15) 2_556 ?
C200 C200 0.44(6) 2_677 ?
C200 O200 1.47(3) 2_677 ?
C200 O200 1.75(3) . ?
O200 C200 1.47(4) 2_677 ?
